data_8102033
loop_
_publ_author_name
'Xu, S.-P.'
'Liu, C.-H.'
'Shao, J.'

_publ_section_title
;
Crystal structure of bis(1,3-diaminepropane)carbonato-manganese(III) 
chloride monohydrate, [Mn(C~3~H~10~N~2~)~2~(CO~3~)]Cl &#x00B7; H~2~O
;
_journal_issue 3
_journal_name_full 'Zeitschrift f\"ur Kristallographie - New Crystal Structures'
_journal_page_first 405
_journal_page_last 406
_journal_volume 221
_journal_year 2006
_chemical_formula_moiety '(C7H20MnN4O3) (Cl) (H2O)'
_chemical_formula_structural 'Mn(C7H20N4O3)(Cl) &#x00B7; H2O'
_chemical_formula_sum 'C7 H22 Cl Mn N4 O4'
_chemical_formula_weight 316.68
_chemical_name_systematic
; 
 bis(1,3-diaminepropane)carbonatomanganese(III) chloride monohydrate
;
_space_group_IT_number 14
_symmetry_cell_setting monoclinic
_symmetry_space_group_name_Hall '-P 2yn'
_symmetry_space_group_name_H-M 'P 1 21/n 1'
_atom_sites_solution_hydrogens geom
_atom_sites_solution_primary direct
_atom_sites_solution_secondary difmap
_audit_creation_method SHELXL-97
_cell_angle_alpha 90.00
_cell_angle_beta 91.810(10)
_cell_angle_gamma 90.00
_cell_formula_units_Z 4
_cell_length_a 8.997(2)
_cell_length_b 6.781(2)
_cell_length_c 21.398(6)
_cell_measurement_reflns_used 788
_cell_measurement_temperature 293(2)
_cell_measurement_theta_max 24.5
_cell_measurement_theta_min 3.6
_cell_volume 1304.8(6)
_computing_cell_refinement SMART'
_computing_data_collection 'SMART (Siemens, 1996)'
_computing_data_reduction 'SAINT (Siemens, 1996)'
_computing_molecular_graphics 'SHELXTL (Sheldrick, 1997)'
_computing_publication_material SHELXTL
_computing_structure_refinement 'SHELXL-97 (Sheldrick, 1997)'
_computing_structure_solution 'SHELXS-97 (Sheldrick, 1997)'
_diffrn_ambient_temperature 293(2)
_diffrn_measured_fraction_theta_full 0.995
_diffrn_measured_fraction_theta_max 0.995
_diffrn_measurement_device_type 'Siemens SMART CCD'
_diffrn_measurement_method phi/omega
_diffrn_radiation_monochromator graphite
_diffrn_radiation_source 'fine-focus sealed tube'
_diffrn_radiation_type MoK\a
_diffrn_radiation_wavelength 0.71073
_diffrn_reflns_av_R_equivalents 0.0212
_diffrn_reflns_av_sigmaI/netI 0.0306
_diffrn_reflns_limit_h_max 10
_diffrn_reflns_limit_h_min 0
_diffrn_reflns_limit_k_max 8
_diffrn_reflns_limit_k_min 0
_diffrn_reflns_limit_l_max 25
_diffrn_reflns_limit_l_min -25
_diffrn_reflns_number 2428
_diffrn_reflns_theta_full 24.96
_diffrn_reflns_theta_max 24.96
_diffrn_reflns_theta_min 2.43
_diffrn_standards_decay_% 0
_diffrn_standards_interval_count 0
_diffrn_standards_interval_time 0
_diffrn_standards_number 0
_exptl_absorpt_coefficient_mu 1.226
_exptl_absorpt_correction_T_max 0.757
_exptl_absorpt_correction_T_min 0.621
_exptl_absorpt_correction_type multi-scan
_exptl_absorpt_process_details 'SADABS [8]'
_exptl_crystal_colour violet
_exptl_crystal_density_diffrn 1.612
_exptl_crystal_density_method 'not measured'
_exptl_crystal_description prism
_exptl_crystal_F_000 664
_exptl_crystal_size_max 0.41
_exptl_crystal_size_mid 0.32
_exptl_crystal_size_min 0.25
_refine_diff_density_max 0.546
_refine_diff_density_min -0.471
_refine_diff_density_rms 0.084
_refine_ls_extinction_coef 0.0087(16)
_refine_ls_extinction_expression Fc^*^=kFc[1+0.001xFc^2^\l^3^/sin(2\q)]^-1/4^
_refine_ls_extinction_method SHELXL
_refine_ls_goodness_of_fit_ref 1.036
_refine_ls_hydrogen_treatment constr
_refine_ls_matrix_type full
_refine_ls_number_parameters 155
_refine_ls_number_reflns 2275
_refine_ls_number_restraints 0
_refine_ls_restrained_S_all 1.036
_refine_ls_R_factor_all 0.0626
_refine_ls_R_factor_gt 0.0468
_refine_ls_shift/su_max 0.004
_refine_ls_shift/su_mean 0.000
_refine_ls_structure_factor_coef Fsqd
_refine_ls_weighting_details 'calc w=1/[\s^2^(Fo^2^)+(0.0790P)^2^+1.0433P] where P=(Fo^2^+2Fc^2^)/3'
_refine_ls_weighting_scheme calc
_refine_ls_wR_factor_gt 0.1212
_refine_ls_wR_factor_ref 0.1320
_reflns_number_gt 1818
_reflns_number_total 2275
_reflns_threshold_expression >2sigma(I)
_cod_data_source_file 1267-1852.cff
_cod_data_source_block mn1
_cod_original_sg_symbol_H-M P12(1)/n1
_cod_database_code 8102033

loop_
_symmetry_equiv_pos_as_xyz
'x, y, z'
'-x+1/2, y+1/2, -z+1/2'
'-x, -y, -z'
'x-1/2, -y-1/2, z-1/2'

loop_
_atom_site_label
_atom_site_type_symbol
_atom_site_fract_x
_atom_site_fract_y
_atom_site_fract_z
_atom_site_U_iso_or_equiv
_atom_site_adp_type
_atom_site_occupancy
_atom_site_symmetry_multiplicity
_atom_site_Wyckoff_symbol
_atom_site_calc_flag
_atom_site_refinement_flags
_atom_site_disorder_assembly
_atom_site_disorder_group
Mn1 Mn 0.36523(6) 0.11113(8) 0.10449(2) 0.0311(2) Uani 1 4 e d . . .
N1 N 0.5131(4) 0.3159(6) 0.11262(17) 0.0483(9) Uani 1 4 e d . . .
H1NA H 0.4850 0.3962 0.1437 0.080 Uiso 1 4 e d R . .
H1NB H 0.5259 0.3805 0.0772 0.080 Uiso 1 4 e d R . .
N2 N 0.4282(4) 0.0095(6) 0.18650(17) 0.0488(9) Uani 1 4 e d . . .
H2NA H 0.3817 -0.1154 0.1907 0.080 Uiso 1 4 e d R . .
H2NB H 0.3974 0.1032 0.2152 0.080 Uiso 1 4 e d R . .
N3 N 0.2095(4) 0.2622(5) 0.14138(16) 0.0471(9) Uani 1 4 e d . . .
H3NA H 0.2257 0.3793 0.1434 0.080 Uiso 1 4 e d R . .
H3NB H 0.1945 0.2385 0.1788 0.080 Uiso 1 4 e d R . .
N4 N 0.3076(4) 0.2185(5) 0.02298(16) 0.0447(8) Uani 1 4 e d . . .
H4NA H 0.3104 0.3485 0.0223 0.080 Uiso 1 4 e d R . .
H4NB H 0.3545 0.1617 -0.0096 0.080 Uiso 1 4 e d R . .
O1 O 0.2549(3) -0.1238(4) 0.08764(14) 0.0489(7) Uani 1 4 e d . . .
O2 O 0.4812(3) -0.0831(4) 0.06546(14) 0.0482(7) Uani 1 4 e d . . .
O3 O 0.3715(4) -0.3630(5) 0.03532(18) 0.0679(10) Uani 1 4 e d . . .
C1 C 0.6667(5) 0.2485(7) 0.1267(2) 0.0572(12) Uani 1 4 e d . . .
H1A H 0.7343 0.3576 0.1235 0.080 Uiso 1 4 e d R . .
H1B H 0.6917 0.1517 0.0958 0.080 Uiso 1 4 e d R . .
C2 C 0.6788(5) 0.1562(8) 0.1907(3) 0.0627(13) Uani 1 4 e d . . .
H2A H 0.7810 0.1223 0.1992 0.080 Uiso 1 4 e d R . .
H2B H 0.6500 0.2515 0.2215 0.080 Uiso 1 4 e d R . .
C3 C 0.5881(5) -0.0290(8) 0.1979(2) 0.0583(12) Uani 1 4 e d . . .
H3A H 0.6192 -0.1249 0.1677 0.080 Uiso 1 4 e d R . .
H3B H 0.6037 -0.0850 0.2390 0.080 Uiso 1 4 e d R . .
C4 C 0.0603(5) 0.2378(8) 0.1119(2) 0.0577(12) Uani 1 4 e d . . .
H4A H -0.0110 0.3080 0.1361 0.080 Uiso 1 4 e d R . .
H4B H 0.0348 0.0998 0.1126 0.080 Uiso 1 4 e d R . .
C5 C 0.0520(5) 0.3066(8) 0.0459(2) 0.0612(13) Uani 1 4 e d . . .
H5A H -0.0492 0.2998 0.0305 0.080 Uiso 1 4 e d R . .
H5B H 0.0820 0.4429 0.0452 0.080 Uiso 1 4 e d R . .
C6 C 0.1495(5) 0.1964(8) 0.0025(2) 0.0533(11) Uani 1 4 e d . . .
H6A H 0.1225 0.0590 0.0038 0.080 Uiso 1 4 e d R . .
H6B H 0.1350 0.2426 -0.0399 0.080 Uiso 1 4 e d R . .
C7 C 0.3684(5) -0.2027(6) 0.0611(2) 0.0483(10) Uani 1 4 e d . . .
O1W O 0.0218(5) 0.7065(7) 0.1584(2) 0.1057(16) Uani 1 4 e d . . .
H1WA H 0.0413 0.7945 0.1956 0.080 Uiso 1 4 e d R . .
H1WB H 0.1020 0.7635 0.1339 0.080 Uiso 1 4 e d R . .
Cl1 Cl 0.09833(15) 0.0443(2) 0.26487(6) 0.0642(4) Uani 1 4 e d . . .

loop_
_atom_site_aniso_label
_atom_site_aniso_U_11
_atom_site_aniso_U_22
_atom_site_aniso_U_33
_atom_site_aniso_U_23
_atom_site_aniso_U_13
_atom_site_aniso_U_12
Mn1 0.0310(3) 0.0322(3) 0.0303(3) -0.0002(2) 0.0049(2) -0.0001(2)
N1 0.045(2) 0.052(2) 0.048(2) -0.0005(17) 0.0024(16) 0.0006(17)
N2 0.0422(19) 0.057(2) 0.048(2) 0.0019(17) 0.0058(16) 0.0031(17)
N3 0.046(2) 0.052(2) 0.044(2) -0.0011(17) 0.0022(16) 0.0008(17)
N4 0.048(2) 0.0415(19) 0.044(2) -0.0016(16) 0.0050(16) -0.0004(16)
O1 0.0479(16) 0.0488(17) 0.0504(17) 0.0012(14) 0.0078(14) 0.0000(14)
O2 0.0472(16) 0.0488(17) 0.0490(18) -0.0013(14) 0.0072(13) 0.0033(14)
O3 0.084(2) 0.0439(19) 0.076(2) -0.0099(17) 0.005(2) 0.0015(17)
C1 0.042(2) 0.062(3) 0.068(3) 0.003(2) 0.005(2) -0.001(2)
C2 0.042(2) 0.078(3) 0.067(3) -0.001(3) -0.005(2) 0.001(2)
C3 0.050(3) 0.068(3) 0.056(3) 0.003(2) -0.002(2) 0.007(2)
C4 0.046(2) 0.068(3) 0.060(3) 0.006(2) 0.003(2) 0.002(2)
C5 0.047(3) 0.077(3) 0.059(3) 0.003(3) -0.001(2) 0.011(3)
C6 0.050(2) 0.061(3) 0.049(3) 0.003(2) -0.001(2) -0.004(2)
C7 0.058(3) 0.038(2) 0.049(3) -0.002(2) 0.006(2) 0.001(2)
O1W 0.116(4) 0.092(3) 0.110(4) 0.006(3) 0.026(3) -0.032(3)
Cl1 0.0728(8) 0.0675(8) 0.0529(7) 0.0115(6) 0.0103(6) 0.0036(6)

loop_
_atom_type_symbol
_atom_type_description
_atom_type_scat_dispersion_real
_atom_type_scat_dispersion_imag
_atom_type_scat_source
C C 0.0033 0.0016 'International Tables Vol C Tables 4.2.6.8 and 6.1.1.4'
H H 0.0000 0.0000 'International Tables Vol C Tables 4.2.6.8 and 6.1.1.4'
N N 0.0061 0.0033 'International Tables Vol C Tables 4.2.6.8 and 6.1.1.4'
O O 0.0106 0.0060 'International Tables Vol C Tables 4.2.6.8 and 6.1.1.4'
Cl Cl 0.1484 0.1585 'International Tables Vol C Tables 4.2.6.8 and 6.1.1.4'
Mn Mn 0.3368 0.7283 'International Tables Vol C Tables 4.2.6.8 and 6.1.1.4'

loop_
_geom_angle_atom_site_label_1
_geom_angle_atom_site_label_2
_geom_angle_atom_site_label_3
_geom_angle
_geom_angle_site_symmetry_1
_geom_angle_site_symmetry_3
_geom_angle_publ_flag
O2 Mn1 O1 68.01(13) . . ?
O2 Mn1 N3 166.09(14) . . ?
O1 Mn1 N3 98.11(14) . . ?
O2 Mn1 N1 98.77(14) . . ?
O1 Mn1 N1 166.78(14) . . ?
N3 Mn1 N1 95.10(15) . . ?
O2 Mn1 N4 90.00(14) . . ?
O1 Mn1 N4 91.19(14) . . ?
N3 Mn1 N4 89.50(15) . . ?
N1 Mn1 N4 88.56(15) . . ?
O2 Mn1 N2 90.15(14) . . ?
O1 Mn1 N2 90.54(15) . . ?
N3 Mn1 N2 90.78(15) . . ?
N1 Mn1 N2 89.63(16) . . ?
N4 Mn1 N2 178.18(15) . . ?
C1 N1 Mn1 115.7(3) . . ?
C1 N1 H1NA 108.6 . . ?
Mn1 N1 H1NA 107.0 . . ?
C1 N1 H1NB 100.5 . . ?
Mn1 N1 H1NB 112.8 . . ?
H1NA N1 H1NB 112.3 . . ?
C3 N2 Mn1 117.7(3) . . ?
C3 N2 H2NA 104.9 . . ?
Mn1 N2 H2NA 106.4 . . ?
C3 N2 H2NB 108.7 . . ?
Mn1 N2 H2NB 105.5 . . ?
H2NA N2 H2NB 113.9 . . ?
C4 N3 Mn1 115.5(3) . . ?
C4 N3 H3NA 107.1 . . ?
Mn1 N3 H3NA 114.4 . . ?
C4 N3 H3NB 102.5 . . ?
Mn1 N3 H3NB 115.7 . . ?
H3NA N3 H3NB 99.9 . . ?
C6 N4 Mn1 116.9(3) . . ?
C6 N4 H4NA 97.1 . . ?
Mn1 N4 H4NA 112.5 . . ?
C6 N4 H4NB 101.2 . . ?
Mn1 N4 H4NB 114.3 . . ?
H4NA N4 H4NB 113.2 . . ?
C7 O1 Mn1 90.9(2) . . ?
C7 O2 Mn1 91.5(2) . . ?
N1 C1 C2 110.8(4) . . ?
N1 C1 H1A 109.7 . . ?
C2 C1 H1A 111.0 . . ?
N1 C1 H1B 107.9 . . ?
C2 C1 H1B 109.3 . . ?
H1A C1 H1B 108.2 . . ?
C1 C2 C3 114.5(4) . . ?
C1 C2 H2A 108.3 . . ?
C3 C2 H2A 107.4 . . ?
C1 C2 H2B 109.2 . . ?
C3 C2 H2B 109.2 . . ?
H2A C2 H2B 107.9 . . ?
N2 C3 C2 111.4(4) . . ?
N2 C3 H3A 108.1 . . ?
C2 C3 H3A 108.9 . . ?
N2 C3 H3B 109.5 . . ?
C2 C3 H3B 111.0 . . ?
H3A C3 H3B 107.9 . . ?
N3 C4 C5 112.9(4) . . ?
N3 C4 H4A 109.2 . . ?
C5 C4 H4A 109.9 . . ?
N3 C4 H4B 108.4 . . ?
C5 C4 H4B 108.3 . . ?
H4A C4 H4B 108.0 . . ?
C4 C5 C6 114.8(4) . . ?
C4 C5 H5A 109.3 . . ?
C6 C5 H5A 109.3 . . ?
C4 C5 H5B 108.1 . . ?
C6 C5 H5B 107.4 . . ?
H5A C5 H5B 107.7 . . ?
N4 C6 C5 110.0(4) . . ?
N4 C6 H6A 109.2 . . ?
C5 C6 H6A 108.2 . . ?
N4 C6 H6B 110.1 . . ?
C5 C6 H6B 110.9 . . ?
H6A C6 H6B 108.3 . . ?
O3 C7 O1 126.4(4) . . ?
O3 C7 O2 124.1(4) . . ?
O1 C7 O2 109.5(4) . . ?
H1WA O1W H1WB 94.3 . . ?

loop_
_geom_bond_atom_site_label_1
_geom_bond_atom_site_label_2
_geom_bond_distance
_geom_bond_site_symmetry_2
_geom_bond_publ_flag
Mn1 O2 1.891(3) . ?
Mn1 O1 1.905(3) . ?
Mn1 N3 1.925(3) . ?
Mn1 N1 1.927(4) . ?
Mn1 N4 1.945(3) . ?
Mn1 N2 1.953(4) . ?
N1 C1 1.478(5) . ?
N1 H1NA 0.9016 . ?
N1 H1NB 0.8862 . ?
N2 C3 1.475(5) . ?
N2 H2NA 0.9502 . ?
N2 H2NB 0.9309 . ?
N3 C4 1.474(6) . ?
N3 H3NA 0.8083 . ?
N3 H3NB 0.8326 . ?
N4 C6 1.483(5) . ?
N4 H4NA 0.8817 . ?
N4 H4NB 0.9125 . ?
O1 C7 1.299(5) . ?
O2 C7 1.300(5) . ?
O3 C7 1.220(5) . ?
C1 C2 1.505(7) . ?
C1 H1A 0.9617 . ?
C1 H1B 0.9644 . ?
C2 C3 1.508(7) . ?
C2 H2A 0.9590 . ?
C2 H2B 0.9642 . ?
C3 H3A 0.9642 . ?
C3 H3B 0.9650 . ?
C4 C5 1.488(7) . ?
C4 H4A 0.9622 . ?
C4 H4B 0.9633 . ?
C5 C6 1.497(7) . ?
C5 H5A 0.9592 . ?
C5 H5B 0.9632 . ?
C6 H6A 0.9633 . ?
C6 H6B 0.9650 . ?
O1W H1WA 1.0047 . ?
O1W H1WB 0.9848 . ?

loop_
_geom_hbond_atom_site_label_D
_geom_hbond_atom_site_label_H
_geom_hbond_atom_site_label_A
_geom_hbond_distance_DH
_geom_hbond_distance_HA
_geom_hbond_distance_DA
_geom_hbond_angle_DHA
_geom_hbond_site_symmetry_A
O1W H1WB O1 0.98 1.88 2.867(5) 179.1 1_565
O1W H1WA Cl1 1.00 2.30 3.288(5) 167.9 1_565
N4 H4NB O2 0.91 2.00 2.875(4) 159.6 3_655
N4 H4NA O3 0.88 2.05 2.905(5) 163.7 1_565
N3 H3NB Cl1 0.83 2.44 3.214(4) 154.3 .
N3 H3NA Cl1 0.81 2.72 3.234(4) 122.9 2
N2 H2NB Cl1 0.93 2.95 3.463(4) 116.0 .
N2 H2NA Cl1 0.95 2.50 3.332(4) 146.3 2_545
N1 H1NB O3 0.89 2.61 3.378(5) 145.7 3_655
N1 H1NB O3 0.89 2.38 2.994(5) 126.3 1_565
N1 H1NA Cl1 0.90 2.34 3.231(4) 168.2 2

loop_
_geom_torsion_atom_site_label_1
_geom_torsion_atom_site_label_2
_geom_torsion_atom_site_label_3
_geom_torsion_atom_site_label_4
_geom_torsion
_geom_torsion_site_symmetry_1
_geom_torsion_site_symmetry_2
_geom_torsion_site_symmetry_3
_geom_torsion_site_symmetry_4
_geom_torsion_publ_flag
O2 Mn1 N1 C1 -36.4(3) . . . . ?
O1 Mn1 N1 C1 -37.1(8) . . . . ?
N3 Mn1 N1 C1 144.5(3) . . . . ?
N4 Mn1 N1 C1 -126.1(3) . . . . ?
N2 Mn1 N1 C1 53.7(3) . . . . ?
O2 Mn1 N2 C3 47.3(4) . . . . ?
O1 Mn1 N2 C3 115.3(3) . . . . ?
N3 Mn1 N2 C3 -146.6(4) . . . . ?
N1 Mn1 N2 C3 -51.5(4) . . . . ?
N4 Mn1 N2 C3 -48(5) . . . . ?
O2 Mn1 N3 C4 -35.6(8) . . . . ?
O1 Mn1 N3 C4 -38.7(3) . . . . ?
N1 Mn1 N3 C4 140.9(3) . . . . ?
N4 Mn1 N3 C4 52.4(3) . . . . ?
N2 Mn1 N3 C4 -129.4(3) . . . . ?
O2 Mn1 N4 C6 112.2(3) . . . . ?
O1 Mn1 N4 C6 44.2(3) . . . . ?
N3 Mn1 N4 C6 -53.9(3) . . . . ?
N1 Mn1 N4 C6 -149.0(3) . . . . ?
N2 Mn1 N4 C6 -153(5) . . . . ?
C7 Mn1 N4 C6 78.2(3) . . . . ?
O2 Mn1 O1 C7 -2.3(2) . . . . ?
N3 Mn1 O1 C7 176.9(3) . . . . ?
N1 Mn1 O1 C7 -1.5(7) . . . . ?
N4 Mn1 O1 C7 87.3(3) . . . . ?
N2 Mn1 O1 C7 -92.2(3) . . . . ?
O1 Mn1 O2 C7 2.3(2) . . . . ?
N3 Mn1 O2 C7 -1.1(7) . . . . ?
N1 Mn1 O2 C7 -177.6(3) . . . . ?
N4 Mn1 O2 C7 -89.0(3) . . . . ?
N2 Mn1 O2 C7 92.8(3) . . . . ?
Mn1 N1 C1 C2 -66.1(5) . . . . ?
N1 C1 C2 C3 63.9(6) . . . . ?
Mn1 N2 C3 C2 60.0(5) . . . . ?
C1 C2 C3 N2 -60.5(6) . . . . ?
Mn1 N3 C4 C5 -63.3(5) . . . . ?
N3 C4 C5 C6 62.5(6) . . . . ?
Mn1 N4 C6 C5 63.1(5) . . . . ?
C4 C5 C6 N4 -61.2(6) . . . . ?
Mn1 O1 C7 O3 -176.4(5) . . . . ?
Mn1 O1 C7 O2 3.2(4) . . . . ?
Mn1 O2 C7 O3 176.4(4) . . . . ?
Mn1 O2 C7 O1 -3.3(4) . . . . ?
